data_1555152
loop_
_publ_author_name
'Cecchini, Chiara'
'Cera, Gianpiero'
'Lanzi, Matteo'
'Marchi\`o, Luciano'
'Malacria, Max'
'Maestri, Giovanni'

_publ_section_title
;
 Diastereoselective bicyclization of enynols via gold catalysis
;
_journal_issue 20
_journal_name_full 'Organic Chemistry Frontiers'
_journal_page_first 3584
_journal_paper_doi 10.1039/C9QO00963A
_journal_volume 6
_journal_year 2019
_chemical_formula_moiety 'C20 H21 N O3 S'
_chemical_formula_sum 'C20 H21 N O3 S'
_chemical_formula_weight 355.44
_space_group_crystal_system monoclinic
_space_group_IT_number 15
_space_group_name_Hall '-C 2yc'
_space_group_name_H-M_alt 'C 1 2/c 1'
_atom_sites_solution_hydrogens geom
_atom_sites_solution_primary dual
_audit_creation_date 2019-07-12
_audit_creation_method
;
Olex2 1.2
(compiled 2018.05.29 svn.r3508 for OlexSys, GUI svn.r5506)
;
_audit_update_record
;
2019-07-18 deposited with the CCDC.	2019-09-06 downloaded from the CCDC.
;
_cell_angle_alpha 90
_cell_angle_beta 99.030(4)
_cell_angle_gamma 90
_cell_formula_units_Z 8
_cell_length_a 33.942(4)
_cell_length_b 11.5163(11)
_cell_length_c 9.4629(9)
_cell_measurement_reflns_used 485
_cell_measurement_temperature 270
_cell_measurement_theta_max 21.129
_cell_measurement_theta_min 2.800
_cell_volume 3653.1(7)
_computing_cell_refinement 'SAINT V8.38A (?, 2016)'
_computing_data_reduction 'SAINT V8.38A (?, 2016)'
_computing_molecular_graphics 'Olex2 (Dolomanov et al., 2009)'
_computing_publication_material 'Olex2 (Dolomanov et al., 2009)'
_computing_structure_refinement 'ShelXL (Sheldrick, 2015)'
_computing_structure_solution 'ShelXT (Sheldrick, 2015)'
_diffrn_ambient_temperature 270
_diffrn_measured_fraction_theta_full 0.997
_diffrn_measured_fraction_theta_max 0.993
_diffrn_measurement_device_type 'Bruker D8 Venture PhotonII'
_diffrn_measurement_method 'omega and phi scan'
_diffrn_radiation_type MoK\a
_diffrn_radiation_wavelength 0.71073
_diffrn_reflns_av_R_equivalents 0.0991
_diffrn_reflns_av_unetI/netI 0.0607
_diffrn_reflns_Laue_measured_fraction_full 0.997
_diffrn_reflns_Laue_measured_fraction_max 0.993
_diffrn_reflns_limit_h_max 38
_diffrn_reflns_limit_h_min -41
_diffrn_reflns_limit_k_max 14
_diffrn_reflns_limit_k_min -14
_diffrn_reflns_limit_l_max 11
_diffrn_reflns_limit_l_min -11
_diffrn_reflns_number 19589
_diffrn_reflns_point_group_measured_fraction_full 0.997
_diffrn_reflns_point_group_measured_fraction_max 0.993
_diffrn_reflns_theta_full 25.242
_diffrn_reflns_theta_max 25.715
_diffrn_reflns_theta_min 2.944
_diffrn_source 'microfocus source'
_exptl_absorpt_coefficient_mu 0.195
_exptl_absorpt_correction_T_max 0.7453
_exptl_absorpt_correction_T_min 0.6536
_exptl_absorpt_correction_type multi-scan
_exptl_absorpt_process_details
;
SADABS-2016/2 (Bruker,2016/2) was used for absorption correction.
wR2(int) was 0.1808 before and 0.0696 after correction.
The Ratio of minimum to maximum transmission is 0.8770.
The \l/2 correction factor is Not present.
;
_exptl_crystal_colour 'clear light colourless'
_exptl_crystal_colour_lustre clear
_exptl_crystal_colour_modifier light
_exptl_crystal_colour_primary colourless
_exptl_crystal_density_diffrn 1.293
_exptl_crystal_description plate
_exptl_crystal_F_000 1504
_exptl_crystal_size_max 0.22
_exptl_crystal_size_mid 0.06
_exptl_crystal_size_min 0.06
_refine_diff_density_max 0.186
_refine_diff_density_min -0.232
_refine_diff_density_rms 0.044
_refine_ls_extinction_coef 0.00060(15)
_refine_ls_extinction_expression Fc^*^=kFc[1+0.001xFc^2^\l^3^/sin(2\q)]^-1/4^
_refine_ls_extinction_method 'SHELXL-2014/7 (Sheldrick 2014'
_refine_ls_goodness_of_fit_ref 1.031
_refine_ls_hydrogen_treatment constr
_refine_ls_matrix_type full
_refine_ls_number_parameters 228
_refine_ls_number_reflns 3460
_refine_ls_number_restraints 0
_refine_ls_restrained_S_all 1.031
_refine_ls_R_factor_all 0.1147
_refine_ls_R_factor_gt 0.0516
_refine_ls_shift/su_max 0.001
_refine_ls_shift/su_mean 0.000
_refine_ls_structure_factor_coef Fsqd
_refine_ls_weighting_details 'w=1/[\s^2^(Fo^2^)+(0.0390P)^2^+2.7213P] where P=(Fo^2^+2Fc^2^)/3'
_refine_ls_weighting_scheme calc
_refine_ls_wR_factor_gt 0.1011
_refine_ls_wR_factor_ref 0.1309
_reflns_Friedel_coverage 0.000
_reflns_number_gt 1950
_reflns_number_total 3460
_reflns_threshold_expression 'I > 2\s(I)'
_cod_data_source_file c9qo00963a2.cif
_cod_data_source_block mo_cc114_1_0m
_cod_original_cell_volume 3653.1(6)
_cod_database_code 1555152
_shelx_shelxl_version_number 2014/7
_shelx_space_group_comment
;
The symmetry employed for this shelxl refinement is uniquely defined
by the following loop, which should always be used as a source of
symmetry information in preference to the above space-group names.
They are only intended as comments.
;
_shelx_estimated_absorpt_t_max 0.988
_shelx_estimated_absorpt_t_min 0.958
_olex2_refinement_description
;
1. Fixed Uiso
 At 1.2 times of:
  All C(H) groups, All C(H,H) groups
 At 1.5 times of:
  All C(H,H,H) groups
2.a Ternary CH refined with riding coordinates:
 C2(H2), C14(H14)
2.b Secondary CH2 refined with riding coordinates:
 C1(H1A,H1B), C5(H5A,H5B), C13(H13A,H13B)
2.c Aromatic/amide H refined with riding coordinates:
 C7(H7), C20(H20), C4(H4), C16(H16), C8(H8), C19(H19), C11(H11), C18(H18),
 C10(H10), C17(H17)
2.d Idealised Me refined as rotating group:
 C12(H12A,H12B,H12C)
;
_olex2_exptl_crystal_mounting_method cryoloop
_olex2_submission_special_instructions 'No special instructions were received'

loop_
_space_group_symop_operation_xyz
'x, y, z'
'-x, y, -z+1/2'
'x+1/2, y+1/2, z'
'-x+1/2, y+1/2, -z+1/2'
'-x, -y, -z'
'x, -y, z-1/2'
'-x+1/2, -y+1/2, -z'
'x+1/2, -y+1/2, z-1/2'

loop_
_atom_site_label
_atom_site_type_symbol
_atom_site_fract_x
_atom_site_fract_y
_atom_site_fract_z
_atom_site_U_iso_or_equiv
_atom_site_adp_type
_atom_site_occupancy
_atom_site_site_symmetry_order
_atom_site_calc_flag
_atom_site_refinement_flags_posn
S1 S 0.41686(2) 0.70380(7) 0.96427(8) 0.0531(3) Uani 1 1 d .
O2 O 0.43865(6) 0.60561(18) 1.0258(2) 0.0672(7) Uani 1 1 d .
O1 O 0.41682(7) 0.80931(18) 1.0441(2) 0.0644(6) Uani 1 1 d .
O3 O 0.26013(6) 0.42042(19) 0.8302(3) 0.0708(7) Uani 1 1 d .
N1 N 0.37000(7) 0.66344(19) 0.9282(2) 0.0480(6) Uani 1 1 d .
C2 C 0.32231(8) 0.5082(2) 0.8956(3) 0.0443(7) Uani 1 1 d .
H2 H 0.3263 0.4862 0.9968 0.053 Uiso 1 1 calc R
C6 C 0.43297(9) 0.7370(3) 0.8015(3) 0.0502(8) Uani 1 1 d .
C15 C 0.31691(9) 0.2909(2) 0.8460(3) 0.0466(7) Uani 1 1 d .
C14 C 0.30084(9) 0.4094(2) 0.8071(3) 0.0500(8) Uani 1 1 d .
H14 H 0.3021 0.4235 0.7057 0.060 Uiso 1 1 calc R
C1 C 0.36165(8) 0.5498(2) 0.8574(3) 0.0483(8) Uani 1 1 d .
H1A H 0.3827 0.4950 0.8911 0.058 Uiso 1 1 calc R
H1B H 0.3598 0.5578 0.7545 0.058 Uiso 1 1 calc R
C3 C 0.29120(9) 0.6015(3) 0.8708(3) 0.0542(8) Uani 1 1 d .
C7 C 0.43491(9) 0.8512(3) 0.7600(3) 0.0568(8) Uani 1 1 d .
H7 H 0.4277 0.9103 0.8178 0.068 Uiso 1 1 calc R
C20 C 0.30736(10) 0.2318(3) 0.9632(3) 0.0589(9) Uani 1 1 d .
H20 H 0.2889 0.2630 1.0158 0.071 Uiso 1 1 calc R
C4 C 0.29978(10) 0.7109(3) 0.8556(3) 0.0617(9) Uani 1 1 d .
H4 H 0.2790 0.7632 0.8308 0.074 Uiso 1 1 calc R
C5 C 0.34144(10) 0.7554(3) 0.8764(4) 0.0603(9) Uani 1 1 d .
H5A H 0.3474 0.7855 0.7864 0.072 Uiso 1 1 calc R
H5B H 0.3441 0.8187 0.9450 0.072 Uiso 1 1 calc R
C16 C 0.34385(10) 0.2420(3) 0.7695(4) 0.0622(9) Uani 1 1 d .
H16 H 0.3502 0.2808 0.6899 0.075 Uiso 1 1 calc R
C9 C 0.45838(9) 0.7922(3) 0.5445(4) 0.0633(9) Uani 1 1 d .
C8 C 0.44758(10) 0.8776(3) 0.6323(4) 0.0655(10) Uani 1 1 d .
H8 H 0.4488 0.9549 0.6049 0.079 Uiso 1 1 calc R
C19 C 0.32520(12) 0.1260(3) 1.0023(4) 0.0679(10) Uani 1 1 d .
H19 H 0.3188 0.0864 1.0812 0.081 Uiso 1 1 calc R
C11 C 0.44361(10) 0.6498(3) 0.7150(4) 0.0663(9) Uani 1 1 d .
H11 H 0.4426 0.5724 0.7425 0.080 Uiso 1 1 calc R
C18 C 0.35236(11) 0.0794(3) 0.9246(4) 0.0713(11) Uani 1 1 d .
H18 H 0.3645 0.0087 0.9515 0.086 Uiso 1 1 calc R
C10 C 0.45583(10) 0.6788(3) 0.5870(4) 0.0713(10) Uani 1 1 d .
H10 H 0.4625 0.6199 0.5279 0.086 Uiso 1 1 calc R
C17 C 0.36153(11) 0.1373(3) 0.8077(4) 0.0735(10) Uani 1 1 d .
H17 H 0.3797 0.1057 0.7543 0.088 Uiso 1 1 calc R
C13 C 0.25157(10) 0.5413(3) 0.8469(5) 0.0806(12) Uani 1 1 d .
H13A H 0.2378 0.5528 0.9281 0.097 Uiso 1 1 calc R
H13B H 0.2350 0.5710 0.7617 0.097 Uiso 1 1 calc R
C12 C 0.47283(11) 0.8200(4) 0.4046(4) 0.0925(13) Uani 1 1 d .
H12A H 0.4503 0.8295 0.3304 0.139 Uiso 1 1 calc GR
H12B H 0.4892 0.7576 0.3799 0.139 Uiso 1 1 calc GR
H12C H 0.4881 0.8905 0.4149 0.139 Uiso 1 1 calc GR

loop_
_atom_site_aniso_label
_atom_site_aniso_U_11
_atom_site_aniso_U_22
_atom_site_aniso_U_33
_atom_site_aniso_U_23
_atom_site_aniso_U_13
_atom_site_aniso_U_12
S1 0.0532(5) 0.0534(5) 0.0505(5) 0.0015(4) 0.0012(4) -0.0089(4)
O2 0.0583(15) 0.0659(14) 0.0719(15) 0.0187(12) -0.0066(11) -0.0024(11)
O1 0.0735(16) 0.0632(14) 0.0555(13) -0.0154(11) 0.0070(11) -0.0189(12)
O3 0.0479(14) 0.0602(15) 0.1013(18) -0.0050(13) 0.0022(12) -0.0071(11)
N1 0.0451(15) 0.0437(14) 0.0529(15) 0.0001(11) 0.0005(11) -0.0058(11)
C2 0.0452(18) 0.0443(16) 0.0420(16) -0.0001(13) 0.0031(13) -0.0017(14)
C6 0.0501(19) 0.0490(18) 0.0501(18) -0.0004(15) 0.0035(14) -0.0043(15)
C15 0.0526(19) 0.0447(17) 0.0420(17) -0.0033(15) 0.0060(14) -0.0099(15)
C14 0.051(2) 0.0535(18) 0.0443(17) 0.0003(14) 0.0027(14) -0.0093(15)
C1 0.0501(19) 0.0491(18) 0.0458(17) -0.0017(14) 0.0075(14) -0.0033(14)
C3 0.047(2) 0.052(2) 0.061(2) 0.0005(15) 0.0005(15) 0.0011(15)
C7 0.057(2) 0.054(2) 0.061(2) -0.0024(16) 0.0141(16) -0.0053(16)
C20 0.064(2) 0.064(2) 0.052(2) -0.0018(17) 0.0180(16) -0.0106(18)
C4 0.051(2) 0.052(2) 0.078(2) 0.0063(17) -0.0028(17) 0.0063(16)
C5 0.065(2) 0.0470(18) 0.066(2) 0.0096(16) 0.0026(17) -0.0020(16)
C16 0.071(2) 0.060(2) 0.058(2) -0.0035(17) 0.0189(18) -0.0098(19)
C9 0.046(2) 0.088(3) 0.056(2) 0.005(2) 0.0074(15) -0.0049(19)
C8 0.064(2) 0.064(2) 0.069(2) 0.0123(19) 0.0117(18) -0.0034(18)
C19 0.083(3) 0.057(2) 0.061(2) 0.0068(18) 0.004(2) -0.021(2)
C11 0.070(2) 0.055(2) 0.077(2) -0.0013(19) 0.0179(19) -0.0033(17)
C18 0.068(3) 0.0462(19) 0.094(3) -0.006(2) -0.006(2) -0.0033(18)
C10 0.065(2) 0.081(3) 0.070(2) -0.014(2) 0.0206(19) -0.002(2)
C17 0.070(3) 0.065(2) 0.088(3) -0.011(2) 0.021(2) -0.002(2)
C13 0.052(2) 0.061(2) 0.125(3) -0.002(2) 0.002(2) 0.0023(18)
C12 0.073(3) 0.143(4) 0.065(2) 0.019(3) 0.0225(19) 0.007(3)

loop_
_atom_type_symbol
_atom_type_description
_atom_type_scat_dispersion_real
_atom_type_scat_dispersion_imag
_atom_type_scat_source
C C 0.0033 0.0016 'International Tables Vol C Tables 4.2.6.8 and 6.1.1.4'
H H 0.0000 0.0000 'International Tables Vol C Tables 4.2.6.8 and 6.1.1.4'
N N 0.0061 0.0033 'International Tables Vol C Tables 4.2.6.8 and 6.1.1.4'
O O 0.0106 0.0060 'International Tables Vol C Tables 4.2.6.8 and 6.1.1.4'
S S 0.1246 0.1234 'International Tables Vol C Tables 4.2.6.8 and 6.1.1.4'

loop_
_geom_angle_atom_site_label_1
_geom_angle_atom_site_label_2
_geom_angle_atom_site_label_3
_geom_angle
O2 S1 O1 120.10(13)
O2 S1 N1 106.52(12)
O2 S1 C6 108.55(15)
O1 S1 N1 105.61(13)
O1 S1 C6 107.74(14)
N1 S1 C6 107.73(13)
C13 O3 C14 108.5(2)
C1 N1 S1 117.13(19)
C5 N1 S1 115.65(19)
C5 N1 C1 114.7(2)
C14 C2 H2 108.9
C1 C2 H2 108.9
C1 C2 C14 117.8(2)
C3 C2 H2 108.9
C3 C2 C14 100.6(2)
C3 C2 C1 111.2(2)
C7 C6 S1 119.6(2)
C7 C6 C11 119.8(3)
C11 C6 S1 120.6(2)
C20 C15 C14 121.7(3)
C16 C15 C14 119.5(3)
C16 C15 C20 118.7(3)
O3 C14 C2 103.8(2)
O3 C14 C15 111.4(2)
O3 C14 H14 108.9
C2 C14 H14 108.9
C15 C14 C2 114.9(2)
C15 C14 H14 108.9
N1 C1 C2 106.6(2)
N1 C1 H1A 110.4
N1 C1 H1B 110.4
C2 C1 H1A 110.4
C2 C1 H1B 110.4
H1A C1 H1B 108.6
C4 C3 C2 123.0(3)
C4 C3 C13 129.8(3)
C13 C3 C2 106.6(2)
C6 C7 H7 120.1
C6 C7 C8 119.7(3)
C8 C7 H7 120.1
C15 C20 H20 120.0
C15 C20 C19 120.0(3)
C19 C20 H20 120.0
C3 C4 H4 118.6
C3 C4 C5 122.8(3)
C5 C4 H4 118.6
N1 C5 C4 111.1(2)
N1 C5 H5A 109.4
N1 C5 H5B 109.4
C4 C5 H5A 109.4
C4 C5 H5B 109.4
H5A C5 H5B 108.0
C15 C16 H16 119.2
C17 C16 C15 121.5(3)
C17 C16 H16 119.2
C8 C9 C12 122.0(4)
C10 C9 C8 118.0(3)
C10 C9 C12 120.0(4)
C7 C8 H8 119.3
C9 C8 C7 121.5(3)
C9 C8 H8 119.3
C20 C19 H19 119.9
C18 C19 C20 120.2(3)
C18 C19 H19 119.9
C6 C11 H11 120.4
C6 C11 C10 119.1(3)
C10 C11 H11 120.4
C19 C18 H18 120.1
C17 C18 C19 119.9(3)
C17 C18 H18 120.1
C9 C10 C11 121.9(3)
C9 C10 H10 119.1
C11 C10 H10 119.1
C16 C17 C18 119.7(4)
C16 C17 H17 120.1
C18 C17 H17 120.1
O3 C13 C3 105.9(3)
O3 C13 H13A 110.6
O3 C13 H13B 110.6
C3 C13 H13A 110.6
C3 C13 H13B 110.6
H13A C13 H13B 108.7
C9 C12 H12A 109.5
C9 C12 H12B 109.5
C9 C12 H12C 109.5
H12A C12 H12B 109.5
H12A C12 H12C 109.5
H12B C12 H12C 109.5

loop_
_geom_bond_atom_site_label_1
_geom_bond_atom_site_label_2
_geom_bond_distance
S1 O2 1.425(2)
S1 O1 1.431(2)
S1 N1 1.641(2)
S1 C6 1.755(3)
O3 C14 1.438(4)
O3 C13 1.436(4)
N1 C1 1.477(3)
N1 C5 1.467(4)
C2 H2 0.9800
C2 C14 1.528(4)
C2 C1 1.515(4)
C2 C3 1.499(4)
C6 C7 1.377(4)
C6 C11 1.379(4)
C15 C14 1.494(4)
C15 C20 1.383(4)
C15 C16 1.373(4)
C14 H14 0.9800
C1 H1A 0.9700
C1 H1B 0.9700
C3 C4 1.306(4)
C3 C13 1.499(4)
C7 H7 0.9300
C7 C8 1.378(4)
C20 H20 0.9300
C20 C19 1.384(4)
C4 H4 0.9300
C4 C5 1.488(4)
C5 H5A 0.9700
C5 H5B 0.9700
C16 H16 0.9300
C16 C17 1.369(5)
C9 C8 1.373(5)
C9 C10 1.373(5)
C9 C12 1.517(5)
C8 H8 0.9300
C19 H19 0.9300
C19 C18 1.375(5)
C11 H11 0.9300
C11 C10 1.382(5)
C18 H18 0.9300
C18 C17 1.369(5)
C10 H10 0.9300
C17 H17 0.9300
C13 H13A 0.9700
C13 H13B 0.9700
C12 H12A 0.9600
C12 H12B 0.9600
C12 H12C 0.9600
